data_7201213
loop_
_publ_author_name
'Allen, Charlotte'
'Haynes, Delia A.'
'Pask, Christopher M.'
'Rawson, Jeremy M.'

_publ_section_title
;
 Co-crystallisation of thiazyl radicals: preparation and crystal
 structure of [PhCNSSN][C6F5CNSSN]
;
_journal_issue 10
_journal_name_full CrystEngComm
_journal_page_first 2048
_journal_paper_doi 10.1039/b906225d
_journal_volume 11
_journal_year 2009
_chemical_formula_moiety '(C7 H5 N2 S2), (C7 F5 N2 S2) '
_chemical_formula_sum 'C14 H5 F5 N4 S4'
_chemical_formula_weight 452.46
_chemical_name_common
;
(4-phenyl-1,2,3,5-dithiadiazolyl)
(4-perfluorophenyl-1,2,3,5-dithiadiazolyl) co-crystal
;
_chemical_name_systematic
;
?
;
_space_group_IT_number 14
_symmetry_cell_setting monoclinic
_symmetry_space_group_name_Hall '-P 2ybc'
_symmetry_space_group_name_H-M 'P 1 21/c 1'
_atom_sites_solution_hydrogens geom
_atom_sites_solution_primary direct
_atom_sites_solution_secondary difmap
_audit_creation_method SHELXL-97
_cell_angle_alpha 90.00
_cell_angle_beta 95.0280(10)
_cell_angle_gamma 90.00
_cell_formula_units_Z 4
_cell_length_a 11.3529(2)
_cell_length_b 11.7748(2)
_cell_length_c 12.2261(2)
_cell_measurement_reflns_used 22608
_cell_measurement_temperature 180(2)
_cell_measurement_theta_max 32.03
_cell_measurement_theta_min 1.00
_cell_volume 1628.07(5)
_computing_cell_refinement 'HKL Scalepack (Otwinowski & Minor 1997)'
_computing_data_collection 'Collect (Nonius B.V. 1998)'
_computing_data_reduction
;
HKL Denzo and Scalepack (Otwinowski & Minor 1997)
;
_computing_publication_material 'SHELXL-97 (Sheldrick 1997)'
_computing_structure_refinement 'SHELXL-97 (Sheldrick, 1997)'
_computing_structure_solution 'SHELXS-97 (Sheldrick, 1990)'
_diffrn_ambient_temperature 180(2)
_diffrn_measured_fraction_theta_full 0.995
_diffrn_measured_fraction_theta_max 0.995
_diffrn_measurement_device_type 'Nonius Kappa CCD'
_diffrn_measurement_method 'Thin slice \w and \f scan'
_diffrn_radiation_monochromator graphite
_diffrn_radiation_source 'fine-focus sealed tube'
_diffrn_radiation_type MoK\a
_diffrn_radiation_wavelength 0.71070
_diffrn_reflns_av_R_equivalents 0.0425
_diffrn_reflns_av_sigmaI/netI 0.0346
_diffrn_reflns_limit_h_max 16
_diffrn_reflns_limit_h_min -16
_diffrn_reflns_limit_k_max 17
_diffrn_reflns_limit_k_min -17
_diffrn_reflns_limit_l_max 18
_diffrn_reflns_limit_l_min -18
_diffrn_reflns_number 31078
_diffrn_reflns_theta_full 32.07
_diffrn_reflns_theta_max 32.07
_diffrn_reflns_theta_min 3.60
_exptl_absorpt_coefficient_mu 0.646
_exptl_absorpt_correction_T_max 0.931
_exptl_absorpt_correction_T_min 0.833
_exptl_absorpt_correction_type multi-scan
_exptl_absorpt_process_details
;
multi-scan from symmetry-related measurements
Sortav (Blessing 1995)
;
_exptl_crystal_colour red
_exptl_crystal_density_diffrn 1.846
_exptl_crystal_density_method 'not measured'
_exptl_crystal_description plates
_exptl_crystal_F_000 904
_exptl_crystal_size_max 0.35
_exptl_crystal_size_mid 0.23
_exptl_crystal_size_min 0.12
_refine_diff_density_max 0.345
_refine_diff_density_min -0.395
_refine_diff_density_rms 0.065
_refine_ls_extinction_method none
_refine_ls_goodness_of_fit_ref 1.031
_refine_ls_hydrogen_treatment constr
_refine_ls_matrix_type full
_refine_ls_number_parameters 244
_refine_ls_number_reflns 5665
_refine_ls_number_restraints 0
_refine_ls_restrained_S_all 1.031
_refine_ls_R_factor_all 0.0663
_refine_ls_R_factor_gt 0.0384
_refine_ls_shift/su_max 0.001
_refine_ls_shift/su_mean 0.000
_refine_ls_structure_factor_coef Fsqd
_refine_ls_weighting_details 'calc w=1/[\s^2^(Fo^2^)+(0.0408P)^2^+0.7632P] where P=(Fo^2^+2Fc^2^)/3'
_refine_ls_weighting_scheme calc
_refine_ls_wR_factor_gt 0.0874
_refine_ls_wR_factor_ref 0.1002
_reflns_number_gt 4107
_reflns_number_total 5665
_reflns_threshold_expression >2sigma(I)
_cod_data_source_file b906225d.txt
_cod_data_source_block 3
_cod_depositor_comments
;
The following automatic conversions were performed:
'_symmetry_cell_setting' value 'Monoclinic' changed to 'monoclinic'
according to '/home/saulius/struct/CIF-dictionaries/cif_core.dic'
dictionary named 'cif_core.dic' version 2.4.1 from 2010-06-29.

Automatic conversion script
Id: cif_fix_enum 1527 2010-12-29 10:47:43Z saulius 
;
_cod_original_sg_symbol_H-M P2(1)/c
_cod_database_code 7201213

loop_
_symmetry_equiv_pos_as_xyz
'x, y, z'
'-x, y+1/2, -z+1/2'
'-x, -y, -z'
'x, -y-1/2, z-1/2'

loop_
_atom_site_label
_atom_site_type_symbol
_atom_site_fract_x
_atom_site_fract_y
_atom_site_fract_z
_atom_site_U_iso_or_equiv
_atom_site_adp_type
_atom_site_occupancy
_atom_site_symmetry_multiplicity
_atom_site_calc_flag
_atom_site_refinement_flags
_atom_site_disorder_assembly
_atom_site_disorder_group
S12 S 0.64422(4) 1.14819(4) 0.20859(4) 0.03462(11) Uani 1 1 d . . .
S11 S 0.61552(4) 1.17122(4) 0.37422(4) 0.03495(11) Uani 1 1 d . . .
N12 N 0.74996(12) 1.05603(13) 0.23370(12) 0.0322(3) Uani 1 1 d . . .
N11 N 0.71859(13) 1.08234(13) 0.41903(12) 0.0330(3) Uani 1 1 d . . .
C10 C 0.77593(13) 1.03408(14) 0.34010(13) 0.0269(3) Uani 1 1 d . . .
C11 C 0.87289(13) 0.95255(14) 0.37192(13) 0.0272(3) Uani 1 1 d . . .
C12 C 0.88415(14) 0.89908(15) 0.47403(14) 0.0302(3) Uani 1 1 d . . .
F12 F 0.80791(10) 0.91861(10) 0.54918(8) 0.0400(3) Uani 1 1 d . . .
C13 C 0.97315(16) 0.82221(15) 0.50359(15) 0.0345(4) Uani 1 1 d . . .
F13 F 0.97880(11) 0.77330(11) 0.60212(10) 0.0520(3) Uani 1 1 d . . .
C14 C 1.05618(15) 0.79690(16) 0.43152(16) 0.0362(4) Uani 1 1 d . . .
F14 F 1.14134(10) 0.72113(11) 0.45913(11) 0.0527(3) Uani 1 1 d . . .
C15 C 1.05005(15) 0.84994(16) 0.33123(16) 0.0348(4) Uani 1 1 d . . .
F15 F 1.13258(10) 0.82954(11) 0.26146(10) 0.0490(3) Uani 1 1 d . . .
C16 C 0.95939(14) 0.92506(15) 0.30168(14) 0.0298(3) Uani 1 1 d . . .
F16 F 0.95906(9) 0.97248(10) 0.20182(9) 0.0411(3) Uani 1 1 d . . .
S21 S 0.41762(4) 0.99315(4) 0.34967(4) 0.03502(11) Uani 1 1 d . . .
S22 S 0.45310(4) 0.96438(4) 0.18759(4) 0.03344(11) Uani 1 1 d . . .
N21 N 0.50828(13) 0.89532(13) 0.40053(11) 0.0311(3) Uani 1 1 d . . .
N22 N 0.54874(12) 0.86293(12) 0.21828(11) 0.0291(3) Uani 1 1 d . . .
C20 C 0.56562(13) 0.84026(13) 0.32600(12) 0.0243(3) Uani 1 1 d . . .
C21 C 0.64994(13) 0.74888(13) 0.36229(12) 0.0243(3) Uani 1 1 d . . .
C22 C 0.65445(14) 0.70632(14) 0.46906(13) 0.0278(3) Uani 1 1 d . . .
H22 H 0.6025 0.7355 0.5191 0.033 Uiso 1 1 calc R . .
C23 C 0.73441(15) 0.62168(15) 0.50246(14) 0.0325(3) Uani 1 1 d . . .
H23 H 0.7370 0.5928 0.5752 0.039 Uiso 1 1 calc R . .
C24 C 0.81092(16) 0.57894(15) 0.42976(15) 0.0347(4) Uani 1 1 d . . .
H24 H 0.8660 0.5212 0.4528 0.042 Uiso 1 1 calc R . .
C25 C 0.80657(15) 0.62096(16) 0.32332(14) 0.0328(4) Uani 1 1 d . . .
H25 H 0.8587 0.5915 0.2736 0.039 Uiso 1 1 calc R . .
C26 C 0.72660(14) 0.70565(14) 0.28907(13) 0.0278(3) Uani 1 1 d . . .
H26 H 0.7240 0.7341 0.2162 0.033 Uiso 1 1 calc R . .

loop_
_atom_site_aniso_label
_atom_site_aniso_U_11
_atom_site_aniso_U_22
_atom_site_aniso_U_33
_atom_site_aniso_U_23
_atom_site_aniso_U_13
_atom_site_aniso_U_12
S12 0.0306(2) 0.0343(2) 0.0390(2) 0.00932(18) 0.00363(17) 0.00437(16)
S11 0.0355(2) 0.0294(2) 0.0396(2) -0.00326(17) 0.00099(17) 0.00867(17)
N12 0.0276(7) 0.0349(8) 0.0341(7) 0.0031(6) 0.0032(6) 0.0038(6)
N11 0.0334(7) 0.0306(8) 0.0344(7) -0.0046(6) -0.0010(6) 0.0083(6)
C10 0.0231(7) 0.0250(7) 0.0326(8) -0.0015(6) 0.0018(6) -0.0012(5)
C11 0.0228(7) 0.0244(7) 0.0338(8) -0.0047(6) -0.0012(6) -0.0008(6)
C12 0.0280(8) 0.0306(8) 0.0316(8) -0.0048(6) -0.0002(6) 0.0001(6)
F12 0.0427(6) 0.0453(7) 0.0325(5) 0.0011(5) 0.0062(4) 0.0078(5)
C13 0.0367(9) 0.0304(9) 0.0346(9) -0.0010(7) -0.0072(7) 0.0031(7)
F13 0.0602(8) 0.0520(8) 0.0417(6) 0.0081(5) -0.0075(5) 0.0133(6)
C14 0.0293(8) 0.0301(9) 0.0472(10) -0.0078(8) -0.0081(7) 0.0068(6)
F14 0.0442(6) 0.0459(7) 0.0654(8) -0.0068(6) -0.0108(6) 0.0202(5)
C15 0.0234(7) 0.0348(9) 0.0460(10) -0.0115(8) 0.0024(7) 0.0003(6)
F15 0.0308(5) 0.0579(8) 0.0590(7) -0.0121(6) 0.0082(5) 0.0072(5)
C16 0.0239(7) 0.0309(8) 0.0343(8) -0.0030(7) 0.0013(6) -0.0033(6)
F16 0.0319(5) 0.0511(7) 0.0413(6) 0.0050(5) 0.0090(4) 0.0002(5)
S21 0.0315(2) 0.0351(2) 0.0397(2) 0.00448(18) 0.00999(17) 0.00943(17)
S22 0.0340(2) 0.0323(2) 0.0327(2) 0.00181(17) -0.00487(16) 0.00538(16)
N21 0.0332(7) 0.0306(7) 0.0305(7) 0.0030(6) 0.0087(6) 0.0067(6)
N22 0.0320(7) 0.0289(7) 0.0255(6) -0.0017(5) -0.0026(5) 0.0049(5)
C20 0.0236(7) 0.0235(7) 0.0257(7) -0.0001(6) 0.0020(5) -0.0021(5)
C21 0.0250(7) 0.0234(7) 0.0241(7) -0.0013(5) 0.0003(5) -0.0011(5)
C22 0.0303(8) 0.0295(8) 0.0238(7) -0.0007(6) 0.0033(6) 0.0008(6)
C23 0.0368(9) 0.0323(9) 0.0276(8) 0.0041(6) -0.0019(6) 0.0004(7)
C24 0.0336(8) 0.0304(9) 0.0387(9) 0.0002(7) -0.0048(7) 0.0059(7)
C25 0.0325(8) 0.0332(9) 0.0329(8) -0.0042(7) 0.0031(7) 0.0065(7)
C26 0.0295(8) 0.0290(8) 0.0249(7) -0.0011(6) 0.0024(6) 0.0017(6)

loop_
_atom_type_symbol
_atom_type_description
_atom_type_scat_dispersion_real
_atom_type_scat_dispersion_imag
_atom_type_scat_source
C C 0.0033 0.0016 'International Tables Vol C Tables 4.2.6.8 and 6.1.1.4'
H H 0.0000 0.0000 'International Tables Vol C Tables 4.2.6.8 and 6.1.1.4'
N N 0.0061 0.0033 'International Tables Vol C Tables 4.2.6.8 and 6.1.1.4'
F F 0.0171 0.0103 'International Tables Vol C Tables 4.2.6.8 and 6.1.1.4'
S S 0.1246 0.1234 'International Tables Vol C Tables 4.2.6.8 and 6.1.1.4'

loop_
_geom_angle_atom_site_label_1
_geom_angle_atom_site_label_2
_geom_angle_atom_site_label_3
_geom_angle
_geom_angle_site_symmetry_1
_geom_angle_site_symmetry_3
_geom_angle_publ_flag
N12 S12 S11 94.51(6) . . ?
N11 S11 S12 94.24(6) . . ?
C10 N12 S12 114.18(12) . . ?
C10 N11 S11 114.28(12) . . ?
N12 C10 N11 122.80(15) . . ?
N12 C10 C11 118.41(14) . . ?
N11 C10 C11 118.80(14) . . ?
C12 C11 C16 115.55(15) . . ?
C12 C11 C10 122.26(15) . . ?
C16 C11 C10 122.19(15) . . ?
F12 C12 C13 115.85(15) . . ?
F12 C12 C11 121.60(15) . . ?
C13 C12 C11 122.55(16) . . ?
F13 C13 C14 120.23(16) . . ?
F13 C13 C12 119.76(17) . . ?
C14 C13 C12 120.01(17) . . ?
F14 C14 C15 120.55(17) . . ?
F14 C14 C13 120.19(18) . . ?
C15 C14 C13 119.26(16) . . ?
F15 C15 C14 120.17(16) . . ?
F15 C15 C16 119.59(17) . . ?
C14 C15 C16 120.24(16) . . ?
F16 C16 C15 116.56(15) . . ?
F16 C16 C11 121.09(15) . . ?
C15 C16 C11 122.35(16) . . ?
N21 S21 S22 94.56(5) . . ?
N22 S22 S21 94.61(5) . . ?
C20 N21 S21 114.36(12) . . ?
C20 N22 S22 113.93(11) . . ?
N21 C20 N22 122.54(15) . . ?
N21 C20 C21 119.31(14) . . ?
N22 C20 C21 118.13(13) . . ?
C22 C21 C26 119.64(15) . . ?
C22 C21 C20 120.71(14) . . ?
C26 C21 C20 119.65(14) . . ?
C23 C22 C21 120.24(15) . . ?
C23 C22 H22 119.9 . . ?
C21 C22 H22 119.9 . . ?
C22 C23 C24 120.12(15) . . ?
C22 C23 H23 119.9 . . ?
C24 C23 H23 119.9 . . ?
C25 C24 C23 119.81(16) . . ?
C25 C24 H24 120.1 . . ?
C23 C24 H24 120.1 . . ?
C26 C25 C24 120.46(16) . . ?
C26 C25 H25 119.8 . . ?
C24 C25 H25 119.8 . . ?
C25 C26 C21 119.72(15) . . ?
C25 C26 H26 120.1 . . ?
C21 C26 H26 120.1 . . ?

loop_
_geom_bond_atom_site_label_1
_geom_bond_atom_site_label_2
_geom_bond_distance
_geom_bond_site_symmetry_2
_geom_bond_publ_flag
S12 N12 1.6274(15) . ?
S12 S11 2.0967(7) . ?
S11 N11 1.6286(14) . ?
N12 C10 1.334(2) . ?
N11 C10 1.337(2) . ?
C10 C11 1.487(2) . ?
C11 C12 1.394(2) . ?
C11 C16 1.398(2) . ?
C12 F12 1.3362(19) . ?
C12 C13 1.381(2) . ?
C13 F13 1.332(2) . ?
C13 C14 1.378(3) . ?
C14 F14 1.3370(19) . ?
C14 C15 1.372(3) . ?
C15 F15 1.343(2) . ?
C15 C16 1.381(2) . ?
C16 F16 1.342(2) . ?
S21 N21 1.6311(15) . ?
S21 S22 2.0842(6) . ?
S22 N22 1.6356(14) . ?
N21 C20 1.334(2) . ?
N22 C20 1.341(2) . ?
C20 C21 1.482(2) . ?
C21 C22 1.395(2) . ?
C21 C26 1.398(2) . ?
C22 C23 1.385(2) . ?
C22 H22 0.9500 . ?
C23 C24 1.390(3) . ?
C23 H23 0.9500 . ?
C24 C25 1.389(2) . ?
C24 H24 0.9500 . ?
C25 C26 1.388(2) . ?
C25 H25 0.9500 . ?
C26 H26 0.9500 . ?

loop_
_geom_torsion_atom_site_label_1
_geom_torsion_atom_site_label_2
_geom_torsion_atom_site_label_3
_geom_torsion_atom_site_label_4
_geom_torsion
_geom_torsion_site_symmetry_1
_geom_torsion_site_symmetry_2
_geom_torsion_site_symmetry_3
_geom_torsion_site_symmetry_4
_geom_torsion_publ_flag
N12 S12 S11 N11 0.37(8) . . . . ?
S11 S12 N12 C10 -0.76(13) . . . . ?
S12 S11 N11 C10 0.07(13) . . . . ?
S12 N12 C10 N11 1.0(2) . . . . ?
S12 N12 C10 C11 -178.88(11) . . . . ?
S11 N11 C10 N12 -0.7(2) . . . . ?
S11 N11 C10 C11 179.24(12) . . . . ?
N12 C10 C11 C12 -160.74(16) . . . . ?
N11 C10 C11 C12 19.3(2) . . . . ?
N12 C10 C11 C16 19.8(2) . . . . ?
N11 C10 C11 C16 -160.18(16) . . . . ?
C16 C11 C12 F12 179.45(14) . . . . ?
C10 C11 C12 F12 -0.1(2) . . . . ?
C16 C11 C12 C13 -1.3(2) . . . . ?
C10 C11 C12 C13 179.18(15) . . . . ?
F12 C12 C13 F13 -0.2(2) . . . . ?
C11 C12 C13 F13 -179.54(16) . . . . ?
F12 C12 C13 C14 -179.81(16) . . . . ?
C11 C12 C13 C14 0.9(3) . . . . ?
F13 C13 C14 F14 1.5(3) . . . . ?
C12 C13 C14 F14 -178.90(16) . . . . ?
F13 C13 C14 C15 -178.73(16) . . . . ?
C12 C13 C14 C15 0.8(3) . . . . ?
F14 C14 C15 F15 -2.7(3) . . . . ?
C13 C14 C15 F15 177.59(16) . . . . ?
F14 C14 C15 C16 177.67(15) . . . . ?
C13 C14 C15 C16 -2.1(3) . . . . ?
F15 C15 C16 F16 1.0(2) . . . . ?
C14 C15 C16 F16 -179.36(15) . . . . ?
F15 C15 C16 C11 -177.99(15) . . . . ?
C14 C15 C16 C11 1.7(3) . . . . ?
C12 C11 C16 F16 -178.92(14) . . . . ?
C10 C11 C16 F16 0.6(2) . . . . ?
C12 C11 C16 C15 0.0(2) . . . . ?
C10 C11 C16 C15 179.55(15) . . . . ?
N21 S21 S22 N22 -0.15(8) . . . . ?
S22 S21 N21 C20 0.45(13) . . . . ?
S21 S22 N22 C20 -0.17(12) . . . . ?
S21 N21 C20 N22 -0.7(2) . . . . ?
S21 N21 C20 C21 -179.62(11) . . . . ?
S22 N22 C20 N21 0.6(2) . . . . ?
S22 N22 C20 C21 179.48(11) . . . . ?
N21 C20 C21 C22 11.5(2) . . . . ?
N22 C20 C21 C22 -167.46(15) . . . . ?
N21 C20 C21 C26 -167.88(15) . . . . ?
N22 C20 C21 C26 13.2(2) . . . . ?
C26 C21 C22 C23 0.0(2) . . . . ?
C20 C21 C22 C23 -179.37(15) . . . . ?
C21 C22 C23 C24 0.2(3) . . . . ?
C22 C23 C24 C25 -0.3(3) . . . . ?
C23 C24 C25 C26 0.2(3) . . . . ?
C24 C25 C26 C21 0.0(3) . . . . ?
C22 C21 C26 C25 -0.1(2) . . . . ?
C20 C21 C26 C25 179.26(15) . . . . ?
